data_7720262
loop_
_publ_author_name
'Gin&#xe9;s, Carlos'
'Parra-Cadenas, Blanca'
'Elorriaga, David'
'Garc&#xed;a-Viv&#xf3;, Daniel'
'Fern&#xe1;ndez-Gal&#xe1;n, Rafael'
'Ramos, Alberto'
'Carrillo-Hermosilla, Fernando'

_publ_section_title
;
 Efficient synthesis of cyclic carbonates and oxazolidinones by simple
 zinc guanidinato complexes.
;
_journal_issue 11
_journal_name_full 'Dalton transactions (Cambridge, England : 2003)'
_journal_page_first 4525
_journal_page_last 4534
_journal_paper_doi 10.1039/d6dt00139d
_journal_volume 55
_journal_year 2026
_chemical_formula_moiety 'C40 H54 N6 S2 Zn2'
_chemical_formula_sum 'C40 H54 N6 S2 Zn2'
_chemical_formula_weight 813.75
_space_group_crystal_system monoclinic
_space_group_IT_number 14
_space_group_name_Hall '-P 2ybc'
_space_group_name_H-M_alt 'P 1 21/c 1'
_atom_sites_solution_hydrogens geom
_atom_sites_solution_primary dual
_audit_block_doi 10.5517/ccdc.csd.cc2qlzlx
_audit_creation_date 2025-11-27
_audit_creation_method
;
Olex2 1.5
(compiled 2025.07.13 svn.rb7424aed for OlexSys, GUI svn.r7314)
;
_audit_update_record
;
2026-01-06 deposited with the CCDC.	2026-02-20 downloaded from the CCDC.
;
_cell_angle_alpha 90
_cell_angle_beta 116.101(5)
_cell_angle_gamma 90
_cell_formula_units_Z 4
_cell_length_a 12.0842(5)
_cell_length_b 34.2298(10)
_cell_length_c 11.1316(4)
_cell_measurement_reflns_used 21770
_cell_measurement_temperature 250.00(14)
_cell_measurement_theta_max 28.7640
_cell_measurement_theta_min 2.3560
_cell_volume 4134.9(3)
_computing_cell_refinement 'CrysAlisPro 1.171.42.90a (Rigaku OD, 2023)'
_computing_data_collection 'CrysAlisPro 1.171.42.90a (Rigaku OD, 2023)'
_computing_data_reduction 'CrysAlisPro 1.171.42.90a (Rigaku OD, 2023)'
_computing_molecular_graphics 'Olex2 1.5 (Dolomanov et al., 2009)'
_computing_publication_material 'Olex2 1.5 (Dolomanov et al., 2009)'
_computing_structure_refinement 'SHELXL 2017/1 (Sheldrick, 2015)'
_computing_structure_solution 'SHELXT 2014/5 (Sheldrick, 2014)'
_diffrn_ambient_temperature 250.15
_diffrn_detector_area_resol_mean 10.0000
_diffrn_detector_type HyPix
_diffrn_measured_fraction_theta_full 1.000
_diffrn_measured_fraction_theta_max 0.824
_diffrn_measurement_details
;
List of Runs (angles in degrees, time in seconds):

  # Type    Start    End  Width  t~exp~   \w     \q     \k     \f   Frames
#--------------------------------------------------------------------------
  1  \w    -76.00   4.00   0.50   20.00    --   -3.06 -19.00-120.00  160
  2  \w    -75.00  10.00   0.50   20.00    --   -3.06 -57.00  30.00  170
  3  \w    -23.00  33.00   0.50   20.00    --    3.14 -99.00 -30.00  112
  4  \w    -23.00  33.00   0.50   20.00    --    3.14 -99.00-180.00  112
  5  \w    -23.00   3.00   0.50   20.00    --    3.14 -99.00  90.00   52
;
_diffrn_measurement_device 'four-circle diffractometer'
_diffrn_measurement_device_type 'XtaLAB Synergy, Single source at home/near, HyPix'
_diffrn_measurement_method '\w scans'
_diffrn_radiation_type MoK\a
_diffrn_radiation_wavelength 0.71073
_diffrn_reflns_av_R_equivalents 0.0301
_diffrn_reflns_av_unetI/netI 0.0252
_diffrn_reflns_Laue_measured_fraction_full 1.000
_diffrn_reflns_Laue_measured_fraction_max 0.824
_diffrn_reflns_limit_h_max 16
_diffrn_reflns_limit_h_min -16
_diffrn_reflns_limit_k_max 47
_diffrn_reflns_limit_k_min -48
_diffrn_reflns_limit_l_max 15
_diffrn_reflns_limit_l_min -13
_diffrn_reflns_number 48378
_diffrn_reflns_point_group_measured_fraction_full 1.000
_diffrn_reflns_point_group_measured_fraction_max 0.824
_diffrn_reflns_theta_full 25.242
_diffrn_reflns_theta_max 31.042
_diffrn_reflns_theta_min 2.122
_exptl_absorpt_coefficient_mu 1.296
_exptl_absorpt_correction_T_max 1.000
_exptl_absorpt_correction_T_min 0.476
_exptl_absorpt_correction_type gaussian
_exptl_absorpt_process_details
;
CrysAlisPro 1.171.42.90a (Rigaku Oxford Diffraction, 2023)
Numerical absorption correction based on gaussian integration over
a multifaceted crystal model
Empirical absorption correction using spherical harmonics,
implemented in SCALE3 ABSPACK scaling algorithm.
;
_exptl_crystal_colour colourless
_exptl_crystal_colour_primary colourless
_exptl_crystal_density_diffrn 1.307
_exptl_crystal_description plate
_exptl_crystal_F_000 1712
_exptl_crystal_size_max 0.35
_exptl_crystal_size_mid 0.3
_exptl_crystal_size_min 0.1
_refine_diff_density_max 0.773
_refine_diff_density_min -0.653
_refine_diff_density_rms 0.069
_refine_ls_extinction_method none
_refine_ls_goodness_of_fit_ref 1.115
_refine_ls_hydrogen_treatment constr
_refine_ls_matrix_type full
_refine_ls_number_parameters 531
_refine_ls_number_reflns 10900
_refine_ls_number_restraints 187
_refine_ls_restrained_S_all 1.176
_refine_ls_R_factor_all 0.0709
_refine_ls_R_factor_gt 0.0571
_refine_ls_shift/su_max 0.001
_refine_ls_shift/su_mean 0.000
_refine_ls_structure_factor_coef Fsqd
_refine_ls_weighting_details 'w=1/[\s^2^(Fo^2^)+(0.0411P)^2^+7.6467P] where P=(Fo^2^+2Fc^2^)/3'
_refine_ls_weighting_scheme calc
_refine_ls_wR_factor_gt 0.1435
_refine_ls_wR_factor_ref 0.1486
_reflns_Friedel_coverage 0.000
_reflns_number_gt 8869
_reflns_number_total 10900
_reflns_threshold_expression 'I > 2\s(I)'
_cod_data_source_file d6dt00139d2.cif
_cod_data_source_block 03777
_cod_depositor_comments 'Adding full bibliography for 7720261--7720263.cif.'
_cod_database_code 7720262
_shelx_shelxl_version_number 2017/1
_shelx_space_group_comment
;
The symmetry employed for this shelxl refinement is uniquely defined
by the following loop, which should always be used as a source of
symmetry information in preference to the above space-group names.
They are only intended as comments.
;
_shelx_estimated_absorpt_t_max 0.881
_shelx_estimated_absorpt_t_min 0.660
_olex2_refinement_description
;
1. Restrained distances
 C18-C19 = C18A-C19A = C36-C37 = C36A-C37A = C39-C40 = C39A-C40A
 2.45 with sigma of 0.04
 C18-C19 \\sim C18A-C19A \\sim C18-C20 \\sim C18A-C20A \\sim N2-C18 \\sim
N2-C18A \\sim C35-C36 \\sim C35-
 C36A \\sim C35-C37 \\sim C35-C37A \\sim C38-C39 \\sim C38-C39A \\sim C38-C40
\\sim C38-C40A
 with sigma of 0.01
2. Uiso/Uaniso restraints and constraints
C18 \\sim C18A \\sim C19 \\sim C19A \\sim C20 \\sim C20A \\sim C37 \\sim C37A
\\sim C36 \\sim C36A \\sim C39 \\sim C39A \\sim C40 \\sim C40A: within 2A with
sigma of 0.01 and sigma for terminal atoms of 0.02 within 2A
3. Others
 Sof(H38A)=Sof(H35A)=Sof(C19A)=Sof(H19D)=Sof(H19E)=Sof(H19F)=Sof(C20A)=
 Sof(H20D)=Sof(H20E)=Sof(H20F)=Sof(C18A)=Sof(H18A)=Sof(C36A)=Sof(H36D)=
 Sof(H36E)=Sof(H36F)=Sof(C37A)=Sof(H37D)=Sof(H37E)=Sof(H37F)=Sof(C39A)=
 Sof(H39D)=Sof(H39E)=Sof(H39F)=Sof(C40A)=Sof(H40D)=Sof(H40E)=Sof(H40F)=1-FVAR(1)
 Sof(C20)=Sof(H20A)=Sof(H20B)=Sof(H20C)=Sof(C19)=Sof(H19A)=Sof(H19B)=Sof(H19C)=
 Sof(C37)=Sof(H37A)=Sof(H37B)=Sof(H37C)=Sof(C18)=Sof(H18)=Sof(H38)=Sof(H35)=
 Sof(C39)=Sof(H39A)=Sof(H39B)=Sof(H39C)=Sof(C40)=Sof(H40A)=Sof(H40B)=Sof(H40C)=
 Sof(C36)=Sof(H36A)=Sof(H36B)=Sof(H36C)=FVAR(1)
4.a Ternary CH refined with riding coordinates:
 C18(H18), C38(H38A), C38(H38), C35(H35), C35(H35A), C15(H15), C18A(H18A)
4.b Aromatic/amide H refined with riding coordinates:
 N3(H3), N6(H6), C24(H24), C4(H4), C33(H33), C6(H6A), C12(H12), C31(H31),
 C26(H26), C7(H7), C11(H11), C3(H3A), C30(H30), C32(H32), C10(H10), C23(H23),
 C25(H25), C13(H13), C5(H5), C27(H27)
4.c Idealised Me refined as rotating group:
 C20(H20A,H20B,H20C), C19(H19A,H19B,H19C), C16(H16A,H16B,H16C), C37(H37A,H37B,
 H37C), C21(H21A,H21B,H21C), C39(H39A,H39B,H39C), C40(H40A,H40B,H40C), C17(H17A,
 H17B,H17C), C1(H1A,H1B,H1C), C36(H36A,H36B,H36C), C19A(H19D,H19E,H19F),
 C20A(H20D,H20E,H20F), C36A(H36D,H36E,H36F), C37A(H37D,H37E,H37F), C39A(H39D,
 H39E,H39F), C40A(H40D,H40E,H40F)
;
_olex2_submission_special_instructions 'No special instructions were received'
_oxdiff_exptl_absorpt_empirical_details
;
Empirical correction (ABSPACK) includes:
- Absorption correction using spherical harmonics
- Frame scaling
;

loop_
_space_group_symop_operation_xyz
'x, y, z'
'-x, y+1/2, -z+1/2'
'-x, -y, -z'
'x, -y-1/2, z-1/2'

loop_
_atom_site_label
_atom_site_type_symbol
_atom_site_fract_x
_atom_site_fract_y
_atom_site_fract_z
_atom_site_U_iso_or_equiv
_atom_site_adp_type
_atom_site_occupancy
_atom_site_site_symmetry_order
_atom_site_calc_flag
_atom_site_refinement_flags_posn
_atom_site_refinement_flags_adp
_atom_site_refinement_flags_occupancy
_atom_site_disorder_assembly
_atom_site_disorder_group
Zn1 Zn 0.69522(4) 0.59402(2) 0.47796(4) 0.04196(11) Uani 1 1 d . . . . .
Zn2 Zn 0.52095(4) 0.66873(2) 0.41205(5) 0.04819(12) Uani 1 1 d . . . . .
S1 S 0.77448(10) 0.53963(3) 0.67358(10) 0.0545(2) Uani 1 1 d . . . . .
S2 S 0.41982(11) 0.70981(3) 0.54546(17) 0.0800(4) Uani 1 1 d . . . . .
N3 N 0.8801(3) 0.67901(10) 0.7290(3) 0.0588(9) Uani 1 1 d . . . . .
H3 H 0.883850 0.703810 0.747411 0.071 Uiso 1 1 calc R U . . .
N5 N 0.5160(3) 0.57653(9) 0.3907(3) 0.0423(6) Uani 1 1 d . . . . .
N6 N 0.3249(3) 0.57307(9) 0.3993(3) 0.0480(7) Uani 1 1 d . . . . .
H6 H 0.323221 0.547683 0.401675 0.058 Uiso 1 1 calc R U . . .
N4 N 0.4605(3) 0.62604(8) 0.4931(3) 0.0409(6) Uani 1 1 d . . . . .
N1 N 0.7419(3) 0.62654(8) 0.6441(3) 0.0392(6) Uani 1 1 d . . . . .
N2 N 0.6987(3) 0.68490(9) 0.5296(4) 0.0576(9) Uani 1 1 d D . . . .
C24 C 0.1042(7) 0.73207(18) 0.2176(8) 0.114(2) Uani 1 1 d . . . . .
H24 H 0.080857 0.746014 0.137322 0.137 Uiso 1 1 calc R U . . .
C4 C 1.1157(5) 0.52330(19) 0.7020(6) 0.0892(17) Uani 1 1 d . . . . .
H4 H 1.148749 0.516163 0.642886 0.107 Uiso 1 1 calc R U . . .
C33 C 0.4173(5) 0.6751(2) 0.7675(7) 0.096(2) Uani 1 1 d . . . . .
H33 H 0.408715 0.700633 0.793778 0.115 Uiso 1 1 calc R U . . .
C20 C 0.6573(11) 0.7539(3) 0.4713(11) 0.088(3) Uani 0.664(9) 1 d D U P A 1
H20A H 0.700016 0.778514 0.480852 0.132 Uiso 0.664(9) 1 calc R U P A 1
H20B H 0.630140 0.751614 0.541106 0.132 Uiso 0.664(9) 1 calc R U P A 1
H20C H 0.586380 0.752894 0.384510 0.132 Uiso 0.664(9) 1 calc R U P A 1
C6 C 1.1433(5) 0.54011(18) 0.9162(5) 0.0879(17) Uani 1 1 d . . . . .
H6A H 1.196303 0.544989 1.006567 0.105 Uiso 1 1 calc R U . . .
C19 C 0.7210(9) 0.7173(3) 0.3358(9) 0.112(4) Uani 0.664(9) 1 d D U P A 1
H19A H 0.635663 0.723574 0.277630 0.168 Uiso 0.664(9) 1 calc R U P A 1
H19B H 0.738407 0.690832 0.317785 0.168 Uiso 0.664(9) 1 calc R U P A 1
H19C H 0.774531 0.735378 0.319381 0.168 Uiso 0.664(9) 1 calc R U P A 1
C12 C 0.7464(5) 0.58104(18) 0.9974(5) 0.0810(15) Uani 1 1 d . . . . .
H12 H 0.745792 0.570806 1.075511 0.097 Uiso 1 1 calc R U . . .
C31 C 0.4307(5) 0.6075(2) 0.8068(5) 0.0847(16) Uani 1 1 d . . . . .
H31 H 0.431318 0.586181 0.860129 0.102 Uiso 1 1 calc R U . . .
C26 C 0.0497(5) 0.6934(2) 0.3581(8) 0.108(2) Uani 1 1 d . . . . .
H26 H -0.011042 0.680383 0.373966 0.130 Uiso 1 1 calc R U . . .
C7 C 1.0167(5) 0.54426(16) 0.8709(5) 0.0751(14) Uani 1 1 d . . . . .
H7 H 0.984665 0.551531 0.930773 0.090 Uiso 1 1 calc R U . . .
C16 C 1.0571(5) 0.6472(2) 0.7199(7) 0.110(2) Uani 1 1 d . . . . .
H16A H 1.009394 0.628957 0.649265 0.165 Uiso 1 1 calc R U . . .
H16B H 1.137257 0.635971 0.775495 0.165 Uiso 1 1 calc R U . . .
H16C H 1.067566 0.671382 0.680759 0.165 Uiso 1 1 calc R U . . .
C34 C 0.4353(3) 0.59108(9) 0.4282(3) 0.0374(6) Uani 1 1 d . . . . .
C37 C 0.1460(8) 0.5786(3) 0.4458(10) 0.095(3) Uani 0.664(9) 1 d D U P A 1
H37A H 0.078538 0.595802 0.435394 0.142 Uiso 0.664(9) 1 calc R U P A 1
H37B H 0.204501 0.577297 0.539505 0.142 Uiso 0.664(9) 1 calc R U P A 1
H37C H 0.114104 0.552676 0.414168 0.142 Uiso 0.664(9) 1 calc R U P A 1
C14 C 0.7722(3) 0.66470(10) 0.6336(4) 0.0429(7) Uani 1 1 d . . . . .
C22 C 0.2611(4) 0.71044(12) 0.4303(6) 0.0740(14) Uani 1 1 d . . . . .
C9 C 0.7477(3) 0.61238(10) 0.7630(3) 0.0419(7) Uani 1 1 d . . . . .
C11 C 0.7419(5) 0.62076(17) 0.9772(5) 0.0719(13) Uani 1 1 d . . . . .
H11 H 0.738698 0.637625 1.042222 0.086 Uiso 1 1 calc R U . . .
C29 C 0.4407(3) 0.63138(11) 0.6063(4) 0.0477(8) Uani 1 1 d . . . . .
C3 C 0.9870(5) 0.52774(17) 0.6530(5) 0.0782(14) Uani 1 1 d . . . . .
H3A H 0.934909 0.523831 0.561695 0.094 Uiso 1 1 calc R U . . .
C8 C 0.7551(4) 0.57208(11) 0.7877(4) 0.0510(8) Uani 1 1 d . . . . .
C18 C 0.7436(10) 0.7205(2) 0.4831(8) 0.077(3) Uani 0.664(9) 1 d D U P A 1
H18 H 0.830494 0.726851 0.543567 0.093 Uiso 0.664(9) 1 calc R U P A 1
C30 C 0.4414(4) 0.60080(14) 0.6900(4) 0.0619(11) Uani 1 1 d . . . . .
H30 H 0.449475 0.574977 0.666101 0.074 Uiso 1 1 calc R U . . .
C21 C 0.4402(6) 0.67511(16) 0.2156(5) 0.0890(17) Uani 1 1 d . . . . .
H21A H 0.358719 0.663451 0.179211 0.134 Uiso 1 1 calc R U . . .
H21B H 0.489107 0.662306 0.177618 0.134 Uiso 1 1 calc R U . . .
H21C H 0.432962 0.702696 0.193545 0.134 Uiso 1 1 calc R U . . .
C2 C 0.9386(4) 0.53773(11) 0.7385(4) 0.0522(9) Uani 1 1 d . . . . .
C32 C 0.4191(5) 0.6441(3) 0.8463(6) 0.097(2) Uani 1 1 d . . . . .
H32 H 0.412562 0.648093 0.926486 0.116 Uiso 1 1 calc R U . . .
C10 C 0.7420(4) 0.63616(13) 0.8630(4) 0.0551(9) Uani 1 1 d . . . . .
H10 H 0.738140 0.663417 0.851618 0.066 Uiso 1 1 calc R U . . .
C23 C 0.2279(6) 0.73071(16) 0.3109(8) 0.103(2) Uani 1 1 d . . . . .
H23 H 0.288197 0.743386 0.293356 0.123 Uiso 1 1 calc R U . . .
C38 C 0.4780(4) 0.54680(11) 0.2836(4) 0.0550(9) Uani 1 1 d D . . . .
H38A H 0.386786 0.545792 0.239879 0.066 Uiso 0.336(9) 1 calc R U P A 2
H38 H 0.394729 0.537118 0.264836 0.066 Uiso 0.664(9) 1 calc R U P A 1
C25 C 0.0172(6) 0.7132(2) 0.2427(9) 0.113(2) Uani 1 1 d . . . . .
H25 H -0.065874 0.713934 0.179209 0.135 Uiso 1 1 calc R U . . .
C35 C 0.2100(3) 0.59436(12) 0.3648(4) 0.0597(10) Uani 1 1 d D . . . .
H35 H 0.229281 0.622325 0.386724 0.072 Uiso 0.664(9) 1 calc R U P A 1
H35A H 0.225890 0.615499 0.431123 0.072 Uiso 0.336(9) 1 calc R U P A 2
C39 C 0.5680(12) 0.5130(3) 0.3300(18) 0.092(5) Uani 0.664(9) 1 d D U P A 1
H39A H 0.648220 0.521852 0.341085 0.137 Uiso 0.664(9) 1 calc R U P A 1
H39B H 0.538881 0.492290 0.263898 0.137 Uiso 0.664(9) 1 calc R U P A 1
H39C H 0.574608 0.503280 0.414727 0.137 Uiso 0.664(9) 1 calc R U P A 1
C28 C 0.4280(4) 0.66927(13) 0.6468(5) 0.0658(12) Uani 1 1 d . . . . .
C40 C 0.4742(12) 0.5648(6) 0.1573(11) 0.084(4) Uani 0.664(9) 1 d D U P A 1
H40A H 0.405196 0.582748 0.119059 0.126 Uiso 0.664(9) 1 calc R U P A 1
H40B H 0.464832 0.544376 0.093268 0.126 Uiso 0.664(9) 1 calc R U P A 1
H40C H 0.550344 0.578918 0.179020 0.126 Uiso 0.664(9) 1 calc R U P A 1
C13 C 0.7517(5) 0.55640(15) 0.9025(5) 0.0698(12) Uani 1 1 d . . . . .
H13 H 0.753029 0.529192 0.914422 0.084 Uiso 1 1 calc R U . . .
C17 C 1.0724(6) 0.6763(3) 0.9317(6) 0.135(3) Uani 1 1 d . . . . .
H17A H 1.101013 0.700681 0.910693 0.202 Uiso 1 1 calc R U . . .
H17B H 1.142594 0.660044 0.985240 0.202 Uiso 1 1 calc R U . . .
H17C H 1.025362 0.681766 0.981458 0.202 Uiso 1 1 calc R U . . .
C1 C 0.7951(5) 0.59885(18) 0.3770(5) 0.0781(15) Uani 1 1 d . . . . .
H1A H 0.876838 0.608279 0.436257 0.117 Uiso 1 1 calc R U . . .
H1B H 0.755734 0.617132 0.303789 0.117 Uiso 1 1 calc R U . . .
H1C H 0.801651 0.573512 0.341642 0.117 Uiso 1 1 calc R U . . .
C36 C 0.1281(8) 0.5905(4) 0.2172(7) 0.092(3) Uani 0.664(9) 1 d D U P A 1
H36A H 0.106213 0.563320 0.195347 0.138 Uiso 0.664(9) 1 calc R U P A 1
H36B H 0.171541 0.599984 0.167539 0.138 Uiso 0.664(9) 1 calc R U P A 1
H36C H 0.053925 0.605855 0.193679 0.138 Uiso 0.664(9) 1 calc R U P A 1
C15 C 0.9913(4) 0.65519(16) 0.8031(5) 0.0753(14) Uani 1 1 d . . . . .
H15 H 0.965641 0.629945 0.826315 0.090 Uiso 1 1 calc R U . . .
C5 C 1.1916(5) 0.52912(16) 0.8317(6) 0.0789(14) Uani 1 1 d . . . . .
H5 H 1.277026 0.525629 0.863827 0.095 Uiso 1 1 calc R U . . .
C27 C 0.1715(4) 0.69206(17) 0.4538(7) 0.0848(16) Uani 1 1 d . . . . .
H27 H 0.192647 0.678587 0.534494 0.102 Uiso 1 1 calc R U . . .
C19A C 0.8126(14) 0.7194(4) 0.4362(16) 0.074(4) Uani 0.336(9) 1 d D U P A 2
H19D H 0.760097 0.704009 0.358811 0.112 Uiso 0.336(9) 1 calc R U P A 2
H19E H 0.890417 0.705983 0.484860 0.112 Uiso 0.336(9) 1 calc R U P A 2
H19F H 0.827473 0.744729 0.406968 0.112 Uiso 0.336(9) 1 calc R U P A 2
C20A C 0.682(2) 0.7601(5) 0.541(2) 0.095(6) Uani 0.336(9) 1 d D U P A 2
H20D H 0.708073 0.782931 0.507795 0.142 Uiso 0.336(9) 1 calc R U P A 2
H20E H 0.700737 0.763977 0.633908 0.142 Uiso 0.336(9) 1 calc R U P A 2
H20F H 0.594119 0.756384 0.488644 0.142 Uiso 0.336(9) 1 calc R U P A 2
C18A C 0.749(2) 0.7249(3) 0.527(2) 0.066(4) Uani 0.336(9) 1 d D U P A 2
H18A H 0.821681 0.725102 0.616009 0.079 Uiso 0.336(9) 1 calc R U P A 2
C36A C 0.1626(16) 0.6126(6) 0.2265(12) 0.082(5) Uani 0.336(9) 1 d D U P A 2
H36D H 0.180752 0.595402 0.168235 0.123 Uiso 0.336(9) 1 calc R U P A 2
H36E H 0.202639 0.637599 0.233067 0.123 Uiso 0.336(9) 1 calc R U P A 2
H36F H 0.074240 0.616415 0.190110 0.123 Uiso 0.336(9) 1 calc R U P A 2
C37A C 0.1114(14) 0.5677(6) 0.368(3) 0.099(5) Uani 0.336(9) 1 d D U P A 2
H37D H 0.147564 0.550647 0.445540 0.149 Uiso 0.336(9) 1 calc R U P A 2
H37E H 0.076410 0.552155 0.287398 0.149 Uiso 0.336(9) 1 calc R U P A 2
H37F H 0.047129 0.583377 0.374489 0.149 Uiso 0.336(9) 1 calc R U P A 2
C39A C 0.525(2) 0.5061(4) 0.333(4) 0.076(7) Uani 0.336(9) 1 d D U P A 2
H39D H 0.614015 0.506618 0.381836 0.114 Uiso 0.336(9) 1 calc R U P A 2
H39E H 0.500286 0.488470 0.257934 0.114 Uiso 0.336(9) 1 calc R U P A 2
H39F H 0.490277 0.497261 0.392519 0.114 Uiso 0.336(9) 1 calc R U P A 2
C40A C 0.520(2) 0.5591(11) 0.179(2) 0.080(7) Uani 0.336(9) 1 d D U P A 2
H40D H 0.518960 0.587419 0.173101 0.120 Uiso 0.336(9) 1 calc R U P A 2
H40E H 0.463828 0.548344 0.092707 0.120 Uiso 0.336(9) 1 calc R U P A 2
H40F H 0.602260 0.549533 0.203801 0.120 Uiso 0.336(9) 1 calc R U P A 2

loop_
_atom_site_aniso_label
_atom_site_aniso_U_11
_atom_site_aniso_U_22
_atom_site_aniso_U_33
_atom_site_aniso_U_23
_atom_site_aniso_U_13
_atom_site_aniso_U_12
Zn1 0.0358(2) 0.0493(2) 0.0423(2) -0.00378(17) 0.01860(16) 0.00005(16)
Zn2 0.0355(2) 0.0412(2) 0.0603(3) 0.00868(18) 0.01419(18) -0.00166(16)
S1 0.0601(6) 0.0412(5) 0.0567(6) 0.0002(4) 0.0205(5) 0.0023(4)
S2 0.0558(6) 0.0428(5) 0.1350(12) -0.0247(6) 0.0360(7) -0.0041(5)
N3 0.0496(18) 0.0510(18) 0.0562(19) 0.0010(15) 0.0053(15) -0.0126(15)
N5 0.0370(14) 0.0462(15) 0.0436(15) -0.0108(12) 0.0177(12) -0.0037(12)
N6 0.0411(15) 0.0374(14) 0.070(2) -0.0073(14) 0.0283(15) -0.0083(12)
N4 0.0362(14) 0.0382(14) 0.0509(16) -0.0055(12) 0.0215(12) -0.0043(11)
N1 0.0408(14) 0.0386(14) 0.0364(14) 0.0021(11) 0.0153(11) -0.0002(11)
N2 0.0383(16) 0.0508(18) 0.073(2) 0.0243(16) 0.0141(15) -0.0051(13)
C24 0.097(5) 0.070(4) 0.153(7) 0.024(4) 0.034(5) 0.032(3)
C4 0.078(4) 0.115(5) 0.078(4) -0.007(3) 0.037(3) 0.017(3)
C33 0.060(3) 0.123(5) 0.100(4) -0.065(4) 0.031(3) 0.003(3)
C20 0.125(7) 0.043(4) 0.098(7) 0.007(4) 0.051(6) -0.023(4)
C6 0.071(3) 0.109(4) 0.059(3) -0.001(3) 0.006(2) 0.027(3)
C19 0.088(6) 0.142(8) 0.106(7) 0.048(6) 0.043(5) -0.030(6)
C12 0.099(4) 0.101(4) 0.056(3) 0.014(3) 0.046(3) -0.001(3)
C31 0.071(3) 0.129(5) 0.063(3) -0.012(3) 0.038(3) -0.018(3)
C26 0.057(3) 0.094(4) 0.168(7) 0.005(5) 0.043(4) 0.015(3)
C7 0.069(3) 0.097(4) 0.050(2) 0.005(2) 0.018(2) 0.027(3)
C16 0.060(3) 0.134(6) 0.120(5) 0.019(4) 0.026(3) 0.020(4)
C34 0.0357(15) 0.0356(15) 0.0415(16) 0.0008(13) 0.0175(13) -0.0020(12)
C37 0.050(5) 0.136(8) 0.113(7) -0.036(6) 0.050(5) -0.031(5)
C14 0.0369(16) 0.0437(17) 0.0468(18) 0.0007(14) 0.0173(14) -0.0015(13)
C22 0.056(3) 0.041(2) 0.121(4) -0.009(2) 0.035(3) 0.0095(18)
C9 0.0368(16) 0.0485(18) 0.0392(17) 0.0015(14) 0.0158(14) 0.0002(14)
C11 0.074(3) 0.098(4) 0.051(2) -0.008(2) 0.035(2) 0.003(3)
C29 0.0345(16) 0.053(2) 0.057(2) -0.0138(17) 0.0221(16) -0.0046(14)
C3 0.071(3) 0.099(4) 0.059(3) -0.014(3) 0.024(2) 0.001(3)
C8 0.056(2) 0.051(2) 0.050(2) 0.0052(16) 0.0266(18) -0.0010(17)
C18 0.048(3) 0.075(4) 0.081(6) 0.039(4) 0.002(4) -0.020(3)
C30 0.060(2) 0.075(3) 0.057(2) -0.009(2) 0.033(2) -0.013(2)
C21 0.101(4) 0.071(3) 0.072(3) 0.021(3) 0.017(3) -0.005(3)
C2 0.062(2) 0.0378(17) 0.051(2) 0.0018(15) 0.0201(18) 0.0072(16)
C32 0.074(4) 0.152(6) 0.074(4) -0.032(4) 0.041(3) -0.009(4)
C10 0.057(2) 0.061(2) 0.049(2) -0.0053(18) 0.0249(18) -0.0009(18)
C23 0.086(4) 0.056(3) 0.163(6) 0.016(4) 0.052(4) 0.014(3)
C38 0.046(2) 0.067(2) 0.053(2) -0.0226(19) 0.0230(17) -0.0088(18)
C25 0.059(3) 0.093(5) 0.157(7) 0.004(5) 0.022(4) 0.027(3)
C35 0.042(2) 0.055(2) 0.085(3) -0.017(2) 0.031(2) -0.0071(17)
C39 0.146(12) 0.047(5) 0.066(5) -0.021(5) 0.033(8) 0.003(6)
C28 0.048(2) 0.065(3) 0.081(3) -0.030(2) 0.025(2) -0.0031(19)
C40 0.095(9) 0.097(8) 0.034(5) -0.014(4) 0.006(5) 0.011(7)
C13 0.079(3) 0.071(3) 0.065(3) 0.023(2) 0.037(2) 0.002(2)
C17 0.083(4) 0.201(9) 0.069(4) 0.013(4) -0.014(3) -0.038(5)
C1 0.064(3) 0.117(4) 0.070(3) -0.015(3) 0.045(2) -0.014(3)
C36 0.048(5) 0.113(8) 0.098(6) 0.003(6) 0.016(4) 0.009(5)
C15 0.044(2) 0.087(3) 0.068(3) 0.023(2) -0.001(2) -0.013(2)
C5 0.063(3) 0.083(3) 0.081(3) 0.006(3) 0.023(3) 0.014(3)
C27 0.052(3) 0.081(3) 0.121(5) -0.001(3) 0.038(3) 0.014(2)
C19A 0.059(7) 0.085(8) 0.086(8) 0.024(7) 0.038(6) -0.020(6)
C20A 0.103(9) 0.056(8) 0.100(11) 0.011(8) 0.021(10) -0.030(7)
C18A 0.049(5) 0.063(6) 0.075(8) 0.030(5) 0.018(6) -0.017(5)
C36A 0.050(9) 0.093(12) 0.084(9) 0.009(9) 0.011(7) 0.012(8)
C37A 0.045(8) 0.111(11) 0.141(12) 0.006(10) 0.040(9) -0.005(8)
C39A 0.103(14) 0.037(7) 0.063(9) -0.011(7) 0.014(10) -0.014(8)
C40A 0.112(18) 0.087(13) 0.034(9) -0.004(7) 0.025(12) -0.002(14)

loop_
_atom_type_symbol
_atom_type_description
_atom_type_scat_dispersion_real
_atom_type_scat_dispersion_imag
_atom_type_scat_source
C C 0.0033 0.0016 'International Tables Vol C Tables 4.2.6.8 and 6.1.1.4'
H H 0.0000 0.0000 'International Tables Vol C Tables 4.2.6.8 and 6.1.1.4'
N N 0.0061 0.0033 'International Tables Vol C Tables 4.2.6.8 and 6.1.1.4'
S S 0.1246 0.1234 'International Tables Vol C Tables 4.2.6.8 and 6.1.1.4'
Zn Zn 0.2839 1.4301 'International Tables Vol C Tables 4.2.6.8 and 6.1.1.4'

loop_
_exptl_crystal_face_index_h
_exptl_crystal_face_index_k
_exptl_crystal_face_index_l
_exptl_crystal_face_perp_dist
1 0 0 0.0363
-1 0 0 0.0832
-1 1 0 0.0335
0 0 -1 0.1566
-1 1 1 0.1303
1 -1 0 0.0706
1 -1 -1 0.1406
1 -1 1 0.1089
0 -1 -1 0.1609
0 1 1 0.1370
0 1 0 0.1142
0 1 -1 0.1464
0 -1 1 0.1753
0 -1 0 0.1579

loop_
_geom_angle_atom_site_label_1
_geom_angle_atom_site_label_2
_geom_angle_atom_site_label_3
_geom_angle
_geom_angle_site_symmetry_1
_geom_angle_site_symmetry_3
_geom_angle_publ_flag
N5 Zn1 S1 96.17(9) . . ?
N1 Zn1 S1 77.53(8) . . ?
N1 Zn1 N5 114.23(11) . . ?
C1 Zn1 S1 115.19(18) . . ?
C1 Zn1 N5 122.59(17) . . ?
C1 Zn1 N1 118.61(18) . . ?
N4 Zn2 S2 77.88(8) . . ?
N4 Zn2 N2 113.36(12) . . ?
N2 Zn2 S2 96.30(12) . . ?
C21 Zn2 S2 115.4(2) . . ?
C21 Zn2 N4 118.39(19) . . ?
C21 Zn2 N2 123.2(2) . . ?
C8 S1 Zn1 91.95(13) . . ?
C8 S1 C2 101.85(19) . . ?
C2 S1 Zn1 106.73(13) . . ?
C22 S2 Zn2 102.47(18) . . ?
C28 S2 Zn2 91.74(14) . . ?
C28 S2 C22 102.1(2) . . ?
C14 N3 H3 117.9 . . ?
C14 N3 C15 124.2(4) . . ?
C15 N3 H3 117.9 . . ?
C34 N5 Zn1 121.3(2) . . ?
C34 N5 C38 120.3(3) . . ?
C38 N5 Zn1 118.4(2) . . ?
C34 N6 H6 118.3 . . ?
C34 N6 C35 123.4(3) . . ?
C35 N6 H6 118.3 . . ?
C34 N4 Zn2 116.1(2) . . ?
C34 N4 C29 120.6(3) . . ?
C29 N4 Zn2 123.3(2) . . ?
C14 N1 Zn1 115.1(2) . . ?
C14 N1 C9 120.7(3) . . ?
C9 N1 Zn1 124.1(2) . . ?
C14 N2 Zn2 122.6(2) . . ?
C14 N2 C18 121.5(5) . . ?
C14 N2 C18A 112.0(10) . . ?
C18 N2 Zn2 115.7(4) . . ?
C18A N2 Zn2 123.9(10) . . ?
C23 C24 H24 120.0 . . ?
C25 C24 H24 120.0 . . ?
C25 C24 C23 120.0(7) . . ?
C3 C4 H4 119.5 . . ?
C5 C4 H4 119.5 . . ?
C5 C4 C3 121.0(5) . . ?
C32 C33 H33 119.6 . . ?
C32 C33 C28 120.8(5) . . ?
C28 C33 H33 119.6 . . ?
H20A C20 H20B 109.5 . . ?
H20A C20 H20C 109.5 . . ?
H20B C20 H20C 109.5 . . ?
C18 C20 H20A 109.5 . . ?
C18 C20 H20B 109.5 . . ?
C18 C20 H20C 109.5 . . ?
C7 C6 H6A 119.5 . . ?
C5 C6 H6A 119.5 . . ?
C5 C6 C7 121.0(5) . . ?
H19A C19 H19B 109.5 . . ?
H19A C19 H19C 109.5 . . ?
H19B C19 H19C 109.5 . . ?
C18 C19 H19A 109.5 . . ?
C18 C19 H19B 109.5 . . ?
C18 C19 H19C 109.5 . . ?
C11 C12 H12 120.3 . . ?
C11 C12 C13 119.5(4) . . ?
C13 C12 H12 120.3 . . ?
C30 C31 H31 119.1 . . ?
C32 C31 H31 119.1 . . ?
C32 C31 C30 121.8(6) . . ?
C25 C26 H26 119.5 . . ?
C25 C26 C27 121.0(7) . . ?
C27 C26 H26 119.5 . . ?
C6 C7 H7 120.0 . . ?
C2 C7 C6 119.9(5) . . ?
C2 C7 H7 120.0 . . ?
H16A C16 H16B 109.5 . . ?
H16A C16 H16C 109.5 . . ?
H16B C16 H16C 109.5 . . ?
C15 C16 H16A 109.5 . . ?
C15 C16 H16B 109.5 . . ?
C15 C16 H16C 109.5 . . ?
N5 C34 N6 122.4(3) . . ?
N5 C34 N4 118.5(3) . . ?
N4 C34 N6 119.0(3) . . ?
H37A C37 H37B 109.5 . . ?
H37A C37 H37C 109.5 . . ?
H37B C37 H37C 109.5 . . ?
C35 C37 H37A 109.5 . . ?
C35 C37 H37B 109.5 . . ?
C35 C37 H37C 109.5 . . ?
N3 C14 N1 118.4(3) . . ?
N2 C14 N3 123.1(3) . . ?
N2 C14 N1 118.4(3) . . ?
C23 C22 S2 117.5(4) . . ?
C27 C22 S2 123.3(5) . . ?
C27 C22 C23 119.3(5) . . ?
N1 C9 C8 120.3(3) . . ?
N1 C9 C10 123.8(3) . . ?
C8 C9 C10 115.9(3) . . ?
C12 C11 H11 119.5 . . ?
C12 C11 C10 120.9(4) . . ?
C10 C11 H11 119.5 . . ?
N4 C29 C30 123.4(3) . . ?
N4 C29 C28 119.8(4) . . ?
C30 C29 C28 116.6(4) . . ?
C4 C3 H3A 120.2 . . ?
C2 C3 C4 119.7(5) . . ?
C2 C3 H3A 120.2 . . ?
C9 C8 S1 119.4(3) . . ?
C9 C8 C13 122.0(4) . . ?
C13 C8 S1 118.5(3) . . ?
N2 C18 C19 112.5(6) . . ?
N2 C18 H18 112.2 . . ?
C20 C18 N2 107.4(7) . . ?
C20 C18 C19 99.7(8) . . ?
C20 C18 H18 112.2 . . ?
C19 C18 H18 112.2 . . ?
C31 C30 C29 121.7(5) . . ?
C31 C30 H30 119.1 . . ?
C29 C30 H30 119.1 . . ?
Zn2 C21 H21A 109.5 . . ?
Zn2 C21 H21B 109.5 . . ?
Zn2 C21 H21C 109.5 . . ?
H21A C21 H21B 109.5 . . ?
H21A C21 H21C 109.5 . . ?
H21B C21 H21C 109.5 . . ?
C7 C2 S1 122.9(4) . . ?
C3 C2 S1 117.9(3) . . ?
C3 C2 C7 119.1(4) . . ?
C33 C32 H32 120.6 . . ?
C31 C32 C33 118.9(5) . . ?
C31 C32 H32 120.6 . . ?
C9 C10 H10 119.0 . . ?
C11 C10 C9 122.0(4) . . ?
C11 C10 H10 119.0 . . ?
C24 C23 H23 120.3 . . ?
C22 C23 C24 119.5(6) . . ?
C22 C23 H23 120.3 . . ?
N5 C38 H38A 107.7 . . ?
N5 C38 H38 109.1 . . ?
N5 C38 C39 109.2(7) . . ?
N5 C38 C40 109.8(8) . . ?
N5 C38 C39A 113.8(15) . . ?
N5 C38 C40A 109.7(16) . . ?
C39 C38 H38 109.1 . . ?
C39 C38 C40 110.5(9) . . ?
C40 C38 H38 109.1 . . ?
C39A C38 H38A 107.7 . . ?
C39A C38 C40A 109.9(17) . . ?
C40A C38 H38A 107.7 . . ?
C24 C25 H25 119.8 . . ?
C26 C25 C24 120.4(6) . . ?
C26 C25 H25 119.8 . . ?
N6 C35 C37 109.8(5) . . ?
N6 C35 H35 108.9 . . ?
N6 C35 H35A 108.5 . . ?
N6 C35 C36 109.6(5) . . ?
N6 C35 C36A 111.2(8) . . ?
N6 C35 C37A 111.1(8) . . ?
C37 C35 H35 108.9 . . ?
C36 C35 C37 110.8(6) . . ?
C36 C35 H35 108.9 . . ?
C36A C35 H35A 108.5 . . ?
C37A C35 H35A 108.5 . . ?
C37A C35 C36A 108.9(11) . . ?
C38 C39 H39A 109.5 . . ?
C38 C39 H39B 109.5 . . ?
C38 C39 H39C 109.5 . . ?
H39A C39 H39B 109.5 . . ?
H39A C39 H39C 109.5 . . ?
H39B C39 H39C 109.5 . . ?
C33 C28 S2 119.4(4) . . ?
C29 C28 S2 120.4(4) . . ?
C29 C28 C33 120.2(5) . . ?
C38 C40 H40A 109.5 . . ?
C38 C40 H40B 109.5 . . ?
C38 C40 H40C 109.5 . . ?
H40A C40 H40B 109.5 . . ?
H40A C40 H40C 109.5 . . ?
H40B C40 H40C 109.5 . . ?
C12 C13 C8 119.7(5) . . ?
C12 C13 H13 120.2 . . ?
C8 C13 H13 120.2 . . ?
H17A C17 H17B 109.5 . . ?
H17A C17 H17C 109.5 . . ?
H17B C17 H17C 109.5 . . ?
C15 C17 H17A 109.5 . . ?
C15 C17 H17B 109.5 . . ?
C15 C17 H17C 109.5 . . ?
Zn1 C1 H1A 109.5 . . ?
Zn1 C1 H1B 109.5 . . ?
Zn1 C1 H1C 109.5 . . ?
H1A C1 H1B 109.5 . . ?
H1A C1 H1C 109.5 . . ?
H1B C1 H1C 109.5 . . ?
C35 C36 H36A 109.5 . . ?
C35 C36 H36B 109.5 . . ?
C35 C36 H36C 109.5 . . ?
H36A C36 H36B 109.5 . . ?
H36A C36 H36C 109.5 . . ?
H36B C36 H36C 109.5 . . ?
N3 C15 C16 111.0(4) . . ?
N3 C15 C17 108.4(5) . . ?
N3 C15 H15 108.4 . . ?
C16 C15 C17 112.0(5) . . ?
C16 C15 H15 108.4 . . ?
C17 C15 H15 108.4 . . ?
C4 C5 C6 119.2(5) . . ?
C4 C5 H5 120.4 . . ?
C6 C5 H5 120.4 . . ?
C26 C27 H27 120.1 . . ?
C22 C27 C26 119.9(6) . . ?
C22 C27 H27 120.1 . . ?
H19D C19A H19E 109.5 . . ?
H19D C19A H19F 109.5 . . ?
H19E C19A H19F 109.5 . . ?
C18A C19A H19D 109.5 . . ?
C18A C19A H19E 109.5 . . ?
C18A C19A H19F 109.5 . . ?
H20D C20A H20E 109.5 . . ?
H20D C20A H20F 109.5 . . ?
H20E C20A H20F 109.5 . . ?
C18A C20A H20D 109.5 . . ?
C18A C20A H20E 109.5 . . ?
C18A C20A H20F 109.5 . . ?
N2 C18A C19A 102.9(8) . . ?
N2 C18A H18A 100.3 . . ?
C19A C18A H18A 100.3 . . ?
C20A C18A N2 119.5(12) . . ?
C20A C18A C19A 128.0(15) . . ?
C20A C18A H18A 100.3 . . ?
C35 C36A H36D 109.5 . . ?
C35 C36A H36E 109.5 . . ?
C35 C36A H36F 109.5 . . ?
H36D C36A H36E 109.5 . . ?
H36D C36A H36F 109.5 . . ?
H36E C36A H36F 109.5 . . ?
C35 C37A H37D 109.5 . . ?
C35 C37A H37E 109.5 . . ?
C35 C37A H37F 109.5 . . ?
H37D C37A H37E 109.5 . . ?
H37D C37A H37F 109.5 . . ?
H37E C37A H37F 109.5 . . ?
C38 C39A H39D 109.5 . . ?
C38 C39A H39E 109.5 . . ?
C38 C39A H39F 109.5 . . ?
H39D C39A H39E 109.5 . . ?
H39D C39A H39F 109.5 . . ?
H39E C39A H39F 109.5 . . ?
C38 C40A H40D 109.5 . . ?
C38 C40A H40E 109.5 . . ?
C38 C40A H40F 109.5 . . ?
H40D C40A H40E 109.5 . . ?
H40D C40A H40F 109.5 . . ?
H40E C40A H40F 109.5 . . ?

loop_
_geom_bond_atom_site_label_1
_geom_bond_atom_site_label_2
_geom_bond_distance
_geom_bond_site_symmetry_2
_geom_bond_publ_flag
Zn1 S1 2.7001(11) . ?
Zn1 N5 2.035(3) . ?
Zn1 N1 2.015(3) . ?
Zn1 C1 1.985(4) . ?
Zn2 S2 2.6969(14) . ?
Zn2 N4 2.016(3) . ?
Zn2 N2 2.039(3) . ?
Zn2 C21 1.976(5) . ?
S1 C8 1.779(4) . ?
S1 C2 1.789(4) . ?
S2 C22 1.777(5) . ?
S2 C28 1.763(6) . ?
N3 H3 0.8700 . ?
N3 C14 1.360(5) . ?
N3 C15 1.474(6) . ?
N5 C34 1.316(4) . ?
N5 C38 1.478(4) . ?
N6 H6 0.8700 . ?
N6 C34 1.374(4) . ?
N6 C35 1.462(5) . ?
N4 C34 1.362(4) . ?
N4 C29 1.394(5) . ?
N1 C14 1.375(4) . ?
N1 C9 1.383(4) . ?
N2 C14 1.305(5) . ?
N2 C18 1.515(6) . ?
N2 C18A 1.503(7) . ?
C24 H24 0.9400 . ?
C24 C23 1.396(9) . ?
C24 C25 1.364(10) . ?
C4 H4 0.9400 . ?
C4 C3 1.412(8) . ?
C4 C5 1.342(7) . ?
C33 H33 0.9400 . ?
C33 C32 1.373(9) . ?
C33 C28 1.421(8) . ?
C20 H20A 0.9700 . ?
C20 H20B 0.9700 . ?
C20 H20C 0.9700 . ?
C20 C18 1.514(7) . ?
C6 H6A 0.9400 . ?
C6 C7 1.391(7) . ?
C6 C5 1.359(8) . ?
C19 H19A 0.9700 . ?
C19 H19B 0.9700 . ?
C19 H19C 0.9700 . ?
C19 C18 1.543(7) . ?
C12 H12 0.9400 . ?
C12 C11 1.375(8) . ?
C12 C13 1.376(7) . ?
C31 H31 0.9400 . ?
C31 C30 1.382(6) . ?
C31 C32 1.353(9) . ?
C26 H26 0.9400 . ?
C26 C25 1.348(10) . ?
C26 C27 1.387(8) . ?
C7 H7 0.9400 . ?
C7 C2 1.374(6) . ?
C16 H16A 0.9700 . ?
C16 H16B 0.9700 . ?
C16 H16C 0.9700 . ?
C16 C15 1.487(8) . ?
C37 H37A 0.9700 . ?
C37 H37B 0.9700 . ?
C37 H37C 0.9700 . ?
C37 C35 1.521(6) . ?
C22 C23 1.393(9) . ?
C22 C27 1.373(7) . ?
C9 C8 1.402(5) . ?
C9 C10 1.405(5) . ?
C11 H11 0.9400 . ?
C11 C10 1.376(6) . ?
C29 C30 1.398(6) . ?
C29 C28 1.403(5) . ?
C3 H3A 0.9400 . ?
C3 C2 1.362(6) . ?
C8 C13 1.403(6) . ?
C18 H18 0.9900 . ?
C30 H30 0.9400 . ?
C21 H21A 0.9700 . ?
C21 H21B 0.9700 . ?
C21 H21C 0.9700 . ?
C32 H32 0.9400 . ?
C10 H10 0.9400 . ?
C23 H23 0.9400 . ?
C38 H38A 0.9900 . ?
C38 H38 0.9900 . ?
C38 C39 1.514(7) . ?
C38 C40 1.518(6) . ?
C38 C39A 1.513(7) . ?
C38 C40A 1.518(7) . ?
C25 H25 0.9400 . ?
C35 H35 0.9900 . ?
C35 H35A 0.9900 . ?
C35 C36 1.505(6) . ?
C35 C36A 1.520(7) . ?
C35 C37A 1.514(7) . ?
C39 H39A 0.9700 . ?
C39 H39B 0.9700 . ?
C39 H39C 0.9700 . ?
C40 H40A 0.9700 . ?
C40 H40B 0.9700 . ?
C40 H40C 0.9700 . ?
C13 H13 0.9400 . ?
C17 H17A 0.9700 . ?
C17 H17B 0.9700 . ?
C17 H17C 0.9700 . ?
C17 C15 1.516(8) . ?
C1 H1A 0.9700 . ?
C1 H1B 0.9700 . ?
C1 H1C 0.9700 . ?
C36 H36A 0.9700 . ?
C36 H36B 0.9700 . ?
C36 H36C 0.9700 . ?
C15 H15 0.9900 . ?
C5 H5 0.9400 . ?
C27 H27 0.9400 . ?
C19A H19D 0.9700 . ?
C19A H19E 0.9700 . ?
C19A H19F 0.9700 . ?
C19A C18A 1.531(8) . ?
C20A H20D 0.9700 . ?
C20A H20E 0.9700 . ?
C20A H20F 0.9700 . ?
C20A C18A 1.495(8) . ?
C18A H18A 0.9900 . ?
C36A H36D 0.9700 . ?
C36A H36E 0.9700 . ?
C36A H36F 0.9700 . ?
C37A H37D 0.9700 . ?
C37A H37E 0.9700 . ?
C37A H37F 0.9700 . ?
C39A H39D 0.9700 . ?
C39A H39E 0.9700 . ?
C39A H39F 0.9700 . ?
C40A H40D 0.9700 . ?
C40A H40E 0.9700 . ?
C40A H40F 0.9700 . ?

loop_
_geom_torsion_atom_site_label_1
_geom_torsion_atom_site_label_2
_geom_torsion_atom_site_label_3
_geom_torsion_atom_site_label_4
_geom_torsion
_geom_torsion_site_symmetry_1
_geom_torsion_site_symmetry_2
_geom_torsion_site_symmetry_3
_geom_torsion_site_symmetry_4
_geom_torsion_publ_flag
Zn1 S1 C8 C9 -19.0(3) . . . . ?
Zn1 S1 C8 C13 163.0(4) . . . . ?
Zn1 S1 C2 C7 122.2(4) . . . . ?
Zn1 S1 C2 C3 -60.5(4) . . . . ?
Zn1 N5 C34 N6 -161.9(3) . . . . ?
Zn1 N5 C34 N4 20.8(4) . . . . ?
Zn1 N5 C38 C39 48.7(8) . . . . ?
Zn1 N5 C38 C40 -72.6(6) . . . . ?
Zn1 N5 C38 C39A 72.3(13) . . . . ?
Zn1 N5 C38 C40A -51.3(12) . . . . ?
Zn1 N1 C14 N3 -128.8(3) . . . . ?
Zn1 N1 C14 N2 48.3(4) . . . . ?
Zn1 N1 C9 C8 18.1(4) . . . . ?
Zn1 N1 C9 C10 -159.3(3) . . . . ?
Zn2 S2 C22 C23 -65.8(4) . . . . ?
Zn2 S2 C22 C27 114.1(4) . . . . ?
Zn2 S2 C28 C33 162.9(4) . . . . ?
Zn2 S2 C28 C29 -19.3(3) . . . . ?
Zn2 N4 C34 N5 46.6(4) . . . . ?
Zn2 N4 C34 N6 -130.8(3) . . . . ?
Zn2 N4 C29 C30 -156.8(3) . . . . ?
Zn2 N4 C29 C28 18.4(5) . . . . ?
Zn2 N2 C14 N3 -165.1(3) . . . . ?
Zn2 N2 C14 N1 18.0(5) . . . . ?
Zn2 N2 C18 C20 56.7(7) . . . . ?
Zn2 N2 C18 C19 -52.0(9) . . . . ?
Zn2 N2 C18A C19A -97.8(13) . . . . ?
Zn2 N2 C18A C20A 50.9(19) . . . . ?
S1 C8 C13 C12 175.0(4) . . . . ?
S2 C22 C23 C24 -179.9(5) . . . . ?
S2 C22 C27 C26 -179.1(5) . . . . ?
N4 C29 C30 C31 175.1(4) . . . . ?
N4 C29 C28 S2 7.0(5) . . . . ?
N4 C29 C28 C33 -175.2(4) . . . . ?
N1 C9 C8 S1 7.1(5) . . . . ?
N1 C9 C8 C13 -175.1(4) . . . . ?
N1 C9 C10 C11 176.7(4) . . . . ?
C4 C3 C2 S1 -175.7(4) . . . . ?
C4 C3 C2 C7 1.6(8) . . . . ?
C6 C7 C2 S1 176.3(4) . . . . ?
C6 C7 C2 C3 -0.9(8) . . . . ?
C12 C11 C10 C9 -0.6(7) . . . . ?
C7 C6 C5 C4 1.9(10) . . . . ?
C34 N5 C38 C39 -131.2(8) . . . . ?
C34 N5 C38 C40 107.5(6) . . . . ?
C34 N5 C38 C39A -107.5(13) . . . . ?
C34 N5 C38 C40A 128.8(12) . . . . ?
C34 N6 C35 C37 -132.3(5) . . . . ?
C34 N6 C35 C36 105.8(6) . . . . ?
C34 N6 C35 C36A 71.1(10) . . . . ?
C34 N6 C35 C37A -167.5(11) . . . . ?
C34 N4 C29 C30 25.4(5) . . . . ?
C34 N4 C29 C28 -159.4(3) . . . . ?
C14 N3 C15 C16 77.9(6) . . . . ?
C14 N3 C15 C17 -158.6(5) . . . . ?
C14 N1 C9 C8 -159.9(3) . . . . ?
C14 N1 C9 C10 22.6(5) . . . . ?
C14 N2 C18 C20 -127.5(6) . . . . ?
C14 N2 C18 C19 123.8(8) . . . . ?
C14 N2 C18A C19A 96.1(13) . . . . ?
C14 N2 C18A C20A -115.2(17) . . . . ?
C22 S2 C28 C33 -93.9(4) . . . . ?
C22 S2 C28 C29 83.8(4) . . . . ?
C9 N1 C14 N3 49.5(5) . . . . ?
C9 N1 C14 N2 -133.5(4) . . . . ?
C9 C8 C13 C12 -2.9(7) . . . . ?
C11 C12 C13 C8 1.3(8) . . . . ?
C29 N4 C34 N5 -135.4(3) . . . . ?
C29 N4 C34 N6 47.2(5) . . . . ?
C3 C4 C5 C6 -1.2(10) . . . . ?
C8 S1 C2 C7 26.5(4) . . . . ?
C8 S1 C2 C3 -156.2(4) . . . . ?
C8 C9 C10 C11 -0.9(6) . . . . ?
C18 N2 C14 N3 19.3(7) . . . . ?
C18 N2 C14 N1 -157.6(5) . . . . ?
C30 C31 C32 C33 0.5(9) . . . . ?
C30 C29 C28 S2 -177.5(3) . . . . ?
C30 C29 C28 C33 0.3(6) . . . . ?
C2 S1 C8 C9 88.5(3) . . . . ?
C2 S1 C8 C13 -89.4(4) . . . . ?
C32 C33 C28 S2 177.8(4) . . . . ?
C32 C33 C28 C29 0.1(8) . . . . ?
C32 C31 C30 C29 -0.2(8) . . . . ?
C10 C9 C8 S1 -175.3(3) . . . . ?
C10 C9 C8 C13 2.6(6) . . . . ?
C23 C24 C25 C26 0.6(11) . . . . ?
C23 C22 C27 C26 0.9(8) . . . . ?
C38 N5 C34 N6 17.9(5) . . . . ?
C38 N5 C34 N4 -159.3(3) . . . . ?
C25 C24 C23 C22 -0.9(10) . . . . ?
C25 C26 C27 C22 -1.2(10) . . . . ?
C35 N6 C34 N5 -142.8(4) . . . . ?
C35 N6 C34 N4 34.5(5) . . . . ?
C28 S2 C22 C23 -160.4(4) . . . . ?
C28 S2 C22 C27 19.6(5) . . . . ?
C28 C33 C32 C31 -0.4(9) . . . . ?
C28 C29 C30 C31 -0.2(6) . . . . ?
C13 C12 C11 C10 0.3(8) . . . . ?
C15 N3 C14 N1 30.1(6) . . . . ?
C15 N3 C14 N2 -146.8(4) . . . . ?
C5 C4 C3 C2 -0.6(9) . . . . ?
C5 C6 C7 C2 -0.9(9) . . . . ?
C27 C26 C25 C24 0.4(11) . . . . ?
C27 C22 C23 C24 0.2(9) . . . . ?
C18A N2 C14 N3 1.2(8) . . . . ?
C18A N2 C14 N1 -175.7(7) . . . . ?
